data_2101105
loop_
_publ_author_name
'Yoshida, S.'
'Yasui, M.'
'Iwasaki, F.'
'Yamamoto, Y.'
'Chen, X.'
'Akiba, K.'

_publ_section_title
;
 Crystal and molecular structures of bismuth compounds of a
 spiro-\s-sulfurane type
;
_journal_issue 2
_journal_name_full 'Acta Crystallographica Section B'
_journal_page_first 151
_journal_page_last 157
_journal_paper_doi 10.1107/S0108768193010201
_journal_volume 50
_journal_year 1994
_chemical_formula_moiety 'C18 H21 Bi1 O2'
_chemical_formula_sum 'C18 H21 Bi O2'
_chemical_formula_weight 478.34
_symmetry_cell_setting monoclinic
_symmetry_space_group_name_Hall '-C 2yc'
_symmetry_space_group_name_H-M 'C 1 2/c 1'
_cell_angle_alpha 90.
_cell_angle_beta 109.69(2)
_cell_angle_gamma 90.
_cell_formula_units_Z 12
_cell_length_a 19.902(4)
_cell_length_b 18.353(2)
_cell_length_c 17.303(2)
_cell_volume 5950.6(17)
_diffrn_radiation_type Mo
_diffrn_radiation_wavelength 0.71069
_exptl_absorpt_coefficient_mu 8.865
_exptl_crystal_density_diffrn 1.602
_exptl_crystal_density_meas 1.663
_exptl_crystal_F_000 2736
_cod_data_source_file as0619.cif
_cod_data_source_block as0619b
_cod_original_cell_volume 5951.0(10)
_cod_original_formula_sum 'C18 H21 Bi1 O2'
_cod_database_code 2101105

loop_
_atom_site_label
_atom_site_fract_x
_atom_site_fract_y
_atom_site_fract_z
Bi(1A) .0000 .18482(5) .2500
O(1A) .1168(6) .2081(7) .2576(7)
C(11A) .0433(8) .2602(10) .3510(10)
C(12A) .1148(10) .2847(10) .3699(11)
C(13A) .1454(11) .3321(13) .4374(12)
C(14A) .1091(12) .3547(15) .4870(14)
C(15A) .0388(14) .3349(16) .4694(14)
C(16A) .0042(11) .2874(12) .4029(13)
C(17A) .1589(9) .2611(10) .3168(11)
C(18A) .1743(13) .3276(12) .2695(15)
C(19A) .2270(10) .2266(11) .3677(13)
Bi(1B) .09987(4) -.00883(5) .24710(5)
O(1B) .1686(7) .0858(6) .2231(8)
O(2B) .0666(6) -.1267(6) .2622(8)
C(11B) .1192(11) -.0373(10) .1328(10)
C(12B) .1593(11) .0123(11) .1054(13)
C(13B) .1683(19) -.0079(12) .0295(16)
C(14B) .1460(18) -.0687(15) -.0123(15)
C(15B) .1089(18) -.1126(14) .0151(14)
C(16B) .0963(14) -.0993(13) .0889(14)
C(17B) .1937(11) .0796(10) .1563(13)
C(18B) .1707(17) .1454(12) .1043(15)
C(19B) .2728(14) .0741(17) .1871(18)
C(21B) .1932(9) -.0644(10) .3346(10)
C(22B) .1852(9) -.1340(10) .3545(10)
C(23B) .2440(11) -.1696(12) .4144(12)
C(24B) .3103(11) -.1351(12) .4502(13)
C(25B) .3194(12) -.0659(15) .4306(13)
C(26B) .2610(12) -.0297(11) .3729(13)
C(27B) .1173(10) -.1745(10) .3175(12)
C(28B) .1340(13) -.2344(14) .268(2)
C(29B) .0859(13) -.1981(17) .3816(17)
H(1A) .135(18) .188(19) .23(2)
H(13A) .197(10) .350(11) .448(11)
H(14A) .134(11) .388(12) .537(12)
H(15A) .013(11) .352(13) .508(12)
H(16A) -.048(10) .271(10) .390(11)
H(13B) .202(11) .031(12) .011(13)
H(14B) .162(11) -.079(12) -.063(12)
H(15B) .093(12) -.162(14) -.015(13)
H(16B) .063(10) -.136(11) .108(11)
H(181A) .197(10) .312(11) .229(12)
H(182A) .125(10) .352(11) .234(11)
H(183A) .202(10) .366(11) .306(11)
H(191A) .258(10) .261(10) .408(11)
H(192A) .217(9) .183(10) .399(11)
H(193A) .253(10) .207(10) .331(11)
H(1B) .178(18) .12(2) .254(19)
H(2B) .025(17) -.142(18) .23(2)
H(23B) .237(10) -.222(10) .433(11)
H(24B) .352(10) -.163(11) .492(11)
H(25B) .366(11) -.037(12) .459(12)
H(26B) .267(10) .025(10) .355(11)
H(181B) .183(11) .141(12) .052(12)
H(182B) .117(11) .151(13) .086(12)
H(183B) .193(12) .190(12) .133(13)
H(191B) .296(11) .118(13) .221(13)
H(192B) .290(12) .029(13) .233(14)
H(193B) .293(11) .070(13) .140(14)
H(281B) .100(12) -.232(14) .207(15)
H(282B) .182(13) -.239(14) .270(15)
H(283B) .119(13) -.287(14) .286(15)
H(291B) .116(13) -.236(13) .419(15)
H(292B) .076(13) -.157(14) .412(14)
H(293B) .037(12) -.224(14) .351(14)

loop_
_geom_angle_atom_site_label_1
_geom_angle_atom_site_label_2
_geom_angle_atom_site_label_3
_geom_angle
O(1A) Bi(1A) O(2A) 158.8(4)
O(1A) Bi(1A) C(11A) 73.6(6)
O(2A) Bi(1A) C(11A) 92.7(6)
C(11A) Bi(1A) C(21A) 100.7(7)
Bi(1A) O(1A) C(17A) 119.3(10)
Bi(1A) C(11A) C(12A) 118.8(14)
Bi(1A) C(11A) C(16A) 124.3(14)
C(11A) C(12A) C(17A) 120.3(17)
C(13A) C(12A) C(17A) 119.6(18)
O(1A) C(17A) C(12A) 107.5(15)
O(1A) C(17A) C(18A) 108.8(16)
O(1A) C(17A) C(19A) 109.0(16)
C(12A) C(17A) C(18A) 110.3(17)
C(12A) C(17A) C(19A) 111.0(17)
C(18A) C(17A) C(19A) 110.1(18)
O(1B) Bi(1B) O(2B) 158.1(5)
O(1B) Bi(1B) C(11B) 74.1(7)
O(2B) Bi(1B) C(11B) 91.3(6)
O(1B) Bi(1B) C(21B) 93.3(6)
O(2B) Bi(1B) C(21B) 72.3(6)
C(11B) Bi(1B) C(21B) 98.4(7)
Bi(1B) O(1B) C(17B) 118.4(12)
Bi(1B) C(11B) C(12B) 116.3(16)
Bi(1B) C(11B) C(16B) 125.1(17)
C(11B) C(12B) C(17B) 122.(2)
C(13B) C(12B) C(17B) 124.(2)
O(1B) C(17B) C(12B) 108.8(17)
O(1B) C(17B C(18B) 108.(2)
O(1B) C(17B) C(19B) 109.7(19)
C(12B) C(17B) C(18B) 109.(2)
C(12B) C(17B) C(19B) 111.(2)
C(18B) C(17B) C(19B) 110.(2)
Bi(1B) O(2B) C(27B) 119.1(11)
Bi(1B) C(21B) C(22B) 117.9(14)
Bi(1B) C(21B) C(26B) 123.6(14)
C(21B) C(22B) C(27B) 122.3(18)
C(23B) C(22B) C(27B) 119.1(18)
O(2B) C(27B) C(22B) 108.4(16)
O(2B) C(27B) C(28B) 108.(2)
O(2B) C(27B) C(29B) 107.1(18)
C(22B) C(27B) C(28B) 106.(2)
C(22B) C(27B) C(29B) 111.7(19)
C(28B) C(27B) C(29B) 116.(2)

loop_
_geom_bond_atom_site_label_1
_geom_bond_atom_site_label_2
_geom_bond_distance
Bi(1A) O(1A) 2.323(13)
Bi(1A) C(11A) 2.168(18)
O(1A) C(17A) 1.46(2)
C(11A) C(12A) 1.42(3)
C(12A) C(17A) 1.53(3)
C(17A) C(18A) 1.56(3)
C(17A) C(19A) 1.49(3)
Bi(1B) O(1B) 2.334(13)
Bi(1B) O(2B) 2.303(13)
Bi(1B) C(11B) 2.20(2)
Bi(1B) C(21B) 2.210(19)
O(1B) C(17B) 1.41(3)
C(11B) C(12B) 1.40(3)
C(12B) C(17B) 1.54(3)
C(17B) C(18B) 1.48(4)
C(17B) C(19B) 1.49(4)
O(2B) C(27B) 1.43(3)
C(21B) C(22B) 1.35(3)
C(22B) C(27B) 1.48(3)
C(27B) C(28B) 1.50(4)
C(27B) C(29B) 1.51(4)
